data_4340456
loop_
_publ_author_name
'Kole\<sa-Dobravc, Tanja'
'Lodyga-Chruscinska, Elzbieta'
'Symonowicz, Marzena'
'Sanna, Daniele'
'Meden, Anton'
'Perdih, Franc'
'Garribba, Eugenio'

_publ_section_title
;
 Synthesis and Characterization of V(IV)O Complexes of Picolinate and
 Pyrazine Derivatives. Behavior in the Solid State and Aqueous Solution
 and Biotransformation in the Presence of Blood Plasma Proteins.
;
_journal_issue 15
_journal_name_full 'Inorganic chemistry'
_journal_page_first 7960
_journal_paper_doi 10.1021/ic500766t
_journal_volume 53
_journal_year 2014
_chemical_formula_moiety 'C18 H14 N3 Na O11 V'
_chemical_formula_sum 'C18 H14 N3 Na O11 V'
_chemical_formula_weight 522.25
_chemical_name_systematic
;
sodium-bis(3-hydroxypyridine-2-carboxylato-N,O)-
(3-hydroxypyridine-2-carboxylato-O)-oxidovanadate(IV) hydrate
;
_space_group_IT_number 2
_symmetry_cell_setting triclinic
_symmetry_space_group_name_Hall '-P 1'
_symmetry_space_group_name_H-M 'P -1'
_atom_sites_solution_hydrogens geom
_atom_sites_solution_primary direct
_atom_sites_solution_secondary difmap
_audit_creation_method SHELXL-97
_cell_angle_alpha 107.575(4)
_cell_angle_beta 103.785(4)
_cell_angle_gamma 99.250(4)
_cell_formula_units_Z 2
_cell_length_a 7.9857(4)
_cell_length_b 11.6552(5)
_cell_length_c 12.4147(6)
_cell_measurement_reflns_used 3458
_cell_measurement_temperature 293(2)
_cell_measurement_theta_max 30.2704
_cell_measurement_theta_min 3.0408
_cell_volume 1035.49(10)
_computing_cell_refinement 'CrysAlis PRO (Agilent, 2011)'
_computing_data_collection 'CrysAlis PRO (Agilent, 2011)'
_computing_data_reduction 'CrysAlis PRO (Agilent, 2011)'
_computing_molecular_graphics 'ORTEP-3 for Windows version 2.02 (Farrugia, 2008)'
_computing_publication_material 'WinGX publication routines (Farrugia, 1999)'
_computing_structure_refinement 'SHELXL-97 (Sheldrick, 2008)'
_computing_structure_solution 'SIR97 (Altomare et al., 1999)'
_diffrn_ambient_temperature 293(2)
_diffrn_detector_area_resol_mean 10.4933
_diffrn_measured_fraction_theta_full 0.997
_diffrn_measured_fraction_theta_max 0.997
_diffrn_measurement_device_type 'SuperNova, Dual, Cu at zero, Atlas'
_diffrn_measurement_method '\w scans'
_diffrn_radiation_monochromator Mirror
_diffrn_radiation_source 'SuperNova (Mo) X-ray Source'
_diffrn_radiation_type MoK\a
_diffrn_radiation_wavelength 0.71073
_diffrn_reflns_av_R_equivalents 0.0364
_diffrn_reflns_av_sigmaI/netI 0.0618
_diffrn_reflns_limit_h_max 10
_diffrn_reflns_limit_h_min -10
_diffrn_reflns_limit_k_max 14
_diffrn_reflns_limit_k_min -15
_diffrn_reflns_limit_l_max 16
_diffrn_reflns_limit_l_min -16
_diffrn_reflns_number 9598
_diffrn_reflns_theta_full 27.48
_diffrn_reflns_theta_max 27.48
_diffrn_reflns_theta_min 3.05
_exptl_absorpt_coefficient_mu 0.569
_exptl_absorpt_correction_T_max 0.9831
_exptl_absorpt_correction_T_min 0.8946
_exptl_absorpt_correction_type multi-scan
_exptl_absorpt_process_details '(CrysAlis PRO; Agilent, 2011)'
_exptl_crystal_colour green
_exptl_crystal_density_diffrn 1.675
_exptl_crystal_density_method 'not measured'
_exptl_crystal_description needle
_exptl_crystal_F_000 530
_exptl_crystal_size_max 0.20
_exptl_crystal_size_mid 0.03
_exptl_crystal_size_min 0.03
_refine_diff_density_max 0.420
_refine_diff_density_min -0.298
_refine_diff_density_rms 0.068
_refine_ls_extinction_method none
_refine_ls_goodness_of_fit_ref 1.032
_refine_ls_hydrogen_treatment mixed
_refine_ls_matrix_type full
_refine_ls_number_parameters 316
_refine_ls_number_reflns 4723
_refine_ls_number_restraints 2
_refine_ls_restrained_S_all 1.032
_refine_ls_R_factor_all 0.0838
_refine_ls_R_factor_gt 0.0519
_refine_ls_shift/su_max 0.001
_refine_ls_shift/su_mean 0.000
_refine_ls_structure_factor_coef Fsqd
_refine_ls_weighting_details 'calc w=1/[\s^2^(Fo^2^)+(0.0641P)^2^+0.0000P] where P=(Fo^2^+2Fc^2^)/3'
_refine_ls_weighting_scheme calc
_refine_ls_wR_factor_gt 0.1187
_refine_ls_wR_factor_ref 0.1330
_reflns_number_gt 3304
_reflns_number_total 4723
_reflns_threshold_expression >2\s(I)
_cod_data_source_file ic500766t_si_002.cif
_cod_data_source_block 4
_cod_depositor_comments 'Adding full bibliography for 4340454--4340458.cif.'
_cod_original_cell_volume 1035.49(8)
_cod_database_code 4340456

loop_
_symmetry_equiv_pos_as_xyz
'x, y, z'
'-x, -y, -z'

loop_
_atom_site_label
_atom_site_type_symbol
_atom_site_fract_x
_atom_site_fract_y
_atom_site_fract_z
_atom_site_U_iso_or_equiv
_atom_site_adp_type
_atom_site_occupancy
_atom_site_symmetry_multiplicity
_atom_site_calc_flag
_atom_site_refinement_flags
V1 V 0.44231(6) 0.34795(4) 0.10851(4) 0.03067(16) Uani 1 1 d .
Na1 Na 0.22243(15) 0.59079(12) 0.07088(11) 0.0494(3) Uani 1 1 d .
N1 N 0.3011(3) 0.1558(2) 0.0248(2) 0.0358(6) Uani 1 1 d .
N2 N 0.5730(3) 0.3366(2) 0.2753(2) 0.0316(5) Uani 1 1 d .
N3 N 0.4674(3) 0.7686(2) 0.2244(2) 0.0515(7) Uani 1 1 d .
O1 O 0.6051(3) 0.32914(19) 0.05633(18) 0.0398(5) Uani 1 1 d .
O2 O 0.2427(3) 0.35582(18) -0.01918(17) 0.0375(5) Uani 1 1 d .
O3 O -0.0212(3) 0.2499(2) -0.1520(2) 0.0688(8) Uani 1 1 d .
O8 O -0.0805(3) 0.0041(2) -0.2384(3) 0.0754(8) Uani 1 1 d .
H8A H -0.0845 0.0711 -0.2463 0.113 Uiso 1 1 calc R
O4 O 0.2433(2) 0.34765(19) 0.19950(18) 0.0365(5) Uani 1 1 d .
O5 O 0.1892(3) 0.3503(2) 0.3673(2) 0.0574(7) Uani 1 1 d .
O9 O 0.4467(4) 0.3476(3) 0.5384(2) 0.0778(9) Uani 1 1 d .
H9A H 0.3426 0.3394 0.5022 0.117 Uiso 1 1 calc R
O6 O 0.4857(2) 0.53142(17) 0.16929(16) 0.0345(4) Uani 1 1 d .
O7 O 0.7762(3) 0.5886(2) 0.26954(19) 0.0467(5) Uani 1 1 d .
O10 O 0.9249(3) 0.8159(3) 0.3942(3) 0.0810(9) Uani 1 1 d .
H10A H 0.9145 0.7406 0.3703 0.122 Uiso 1 1 calc R
O11 O 0.0016(3) 0.5262(2) -0.1228(2) 0.0477(6) Uani 1 1 d D
H11B H -0.059(4) 0.564(3) -0.155(3) 0.072 Uiso 1 1 d D
H11A H 0.042(5) 0.486(3) -0.171(3) 0.072 Uiso 1 1 d D
C1 C 0.1225(4) 0.2565(3) -0.0830(3) 0.0411(7) Uani 1 1 d .
C2 C 0.1607(4) 0.1395(3) -0.0685(3) 0.0386(7) Uani 1 1 d .
C3 C 0.0576(4) 0.0212(3) -0.1445(3) 0.0520(9) Uani 1 1 d .
C4 C 0.1006(5) -0.0813(3) -0.1203(4) 0.0571(10) Uani 1 1 d .
H4 H 0.0348 -0.1615 -0.1691 0.069 Uiso 1 1 calc R
C5 C 0.2401(5) -0.0622(3) -0.0243(4) 0.0578(10) Uani 1 1 d .
H5 H 0.2691 -0.1298 -0.0063 0.069 Uiso 1 1 calc R
C6 C 0.3393(4) 0.0566(3) 0.0469(3) 0.0455(8) Uani 1 1 d .
H6 H 0.4351 0.0677 0.1119 0.055 Uiso 1 1 calc R
C7 C 0.2874(4) 0.3461(3) 0.3035(3) 0.0364(7) Uani 1 1 d .
C8 C 0.4749(4) 0.3398(3) 0.3499(2) 0.0334(6) Uani 1 1 d .
C9 C 0.5456(4) 0.3406(3) 0.4637(3) 0.0484(8) Uani 1 1 d .
C10 C 0.7220(5) 0.3368(4) 0.5011(3) 0.0571(9) Uani 1 1 d .
H10 H 0.7726 0.3368 0.5767 0.068 Uiso 1 1 calc R
C11 C 0.8194(4) 0.3330(3) 0.4239(3) 0.0509(8) Uani 1 1 d .
H11 H 0.9379 0.3301 0.4468 0.061 Uiso 1 1 calc R
C12 C 0.7427(4) 0.3334(3) 0.3120(3) 0.0402(7) Uani 1 1 d .
H12 H 0.8112 0.3315 0.2609 0.048 Uiso 1 1 calc R
C13 C 0.6308(4) 0.6123(3) 0.2343(2) 0.0342(6) Uani 1 1 d .
C14 C 0.6219(4) 0.7454(3) 0.2704(2) 0.0353(6) Uani 1 1 d .
C15 C 0.7698(4) 0.8395(3) 0.3503(3) 0.0510(9) Uani 1 1 d .
C16 C 0.7541(6) 0.9614(4) 0.3843(4) 0.0809(14) Uani 1 1 d .
H16 H 0.8489 1.0261 0.4390 0.097 Uiso 1 1 calc R
C17 C 0.5980(6) 0.9836(4) 0.3359(5) 0.0965(17) Uani 1 1 d .
H17 H 0.5844 1.0644 0.3562 0.116 Uiso 1 1 calc R
C18 C 0.4596(5) 0.8863(4) 0.2567(4) 0.0791(13) Uani 1 1 d .
H18 H 0.3540 0.9040 0.2237 0.095 Uiso 1 1 calc R

loop_
_atom_site_aniso_label
_atom_site_aniso_U_11
_atom_site_aniso_U_22
_atom_site_aniso_U_33
_atom_site_aniso_U_23
_atom_site_aniso_U_13
_atom_site_aniso_U_12
V1 0.0303(3) 0.0279(3) 0.0352(3) 0.0121(2) 0.0108(2) 0.0081(2)
Na1 0.0376(7) 0.0462(8) 0.0567(8) 0.0239(6) -0.0005(6) 0.0012(6)
N1 0.0351(13) 0.0305(13) 0.0462(15) 0.0135(11) 0.0191(11) 0.0102(11)
N2 0.0311(12) 0.0299(13) 0.0397(14) 0.0154(10) 0.0147(10) 0.0117(10)
N3 0.0451(15) 0.0363(16) 0.0609(18) 0.0100(13) 0.0010(13) 0.0142(13)
O1 0.0392(11) 0.0385(12) 0.0433(12) 0.0122(9) 0.0186(9) 0.0099(9)
O2 0.0407(11) 0.0297(11) 0.0386(11) 0.0134(9) 0.0050(9) 0.0078(9)
O3 0.0530(14) 0.0453(15) 0.0774(18) 0.0111(13) -0.0175(13) 0.0071(12)
O8 0.0514(15) 0.0502(16) 0.086(2) -0.0024(15) -0.0080(14) 0.0035(13)
O4 0.0300(10) 0.0407(12) 0.0449(12) 0.0192(10) 0.0131(9) 0.0147(9)
O5 0.0456(13) 0.0875(19) 0.0564(15) 0.0314(13) 0.0329(12) 0.0263(13)
O9 0.0751(18) 0.134(3) 0.0496(16) 0.0484(17) 0.0350(14) 0.040(2)
O6 0.0358(10) 0.0252(10) 0.0372(11) 0.0092(8) 0.0055(8) 0.0057(9)
O7 0.0370(11) 0.0410(13) 0.0574(14) 0.0142(11) 0.0072(10) 0.0142(10)
O10 0.0460(14) 0.0524(17) 0.098(2) -0.0042(16) -0.0195(14) 0.0097(13)
O11 0.0425(12) 0.0566(16) 0.0546(15) 0.0254(12) 0.0168(11) 0.0267(11)
C1 0.0379(16) 0.0369(18) 0.0411(18) 0.0084(14) 0.0064(14) 0.0091(14)
C2 0.0351(15) 0.0322(16) 0.0467(19) 0.0084(14) 0.0169(14) 0.0079(13)
C3 0.0358(17) 0.0412(19) 0.066(2) 0.0027(17) 0.0170(16) 0.0040(15)
C4 0.0455(19) 0.0285(17) 0.087(3) 0.0027(17) 0.027(2) 0.0062(15)
C5 0.061(2) 0.0315(18) 0.092(3) 0.0231(19) 0.038(2) 0.0179(17)
C6 0.0461(17) 0.0348(17) 0.064(2) 0.0207(16) 0.0235(16) 0.0163(15)
C7 0.0366(15) 0.0317(16) 0.0438(19) 0.0130(13) 0.0165(13) 0.0110(13)
C8 0.0358(15) 0.0311(15) 0.0371(16) 0.0139(13) 0.0146(12) 0.0103(13)
C9 0.0518(19) 0.058(2) 0.0429(19) 0.0223(16) 0.0198(15) 0.0182(17)
C10 0.056(2) 0.075(3) 0.044(2) 0.0287(19) 0.0081(16) 0.0217(19)
C11 0.0348(16) 0.064(2) 0.057(2) 0.0281(18) 0.0069(15) 0.0188(16)
C12 0.0333(15) 0.0434(18) 0.0499(19) 0.0191(15) 0.0164(14) 0.0153(14)
C13 0.0356(15) 0.0347(16) 0.0327(16) 0.0135(13) 0.0095(12) 0.0082(13)
C14 0.0356(15) 0.0300(15) 0.0358(16) 0.0090(12) 0.0061(12) 0.0085(13)
C15 0.0436(18) 0.0371(19) 0.054(2) 0.0049(16) -0.0026(15) 0.0074(15)
C16 0.064(3) 0.038(2) 0.094(3) -0.010(2) -0.011(2) 0.003(2)
C17 0.084(3) 0.032(2) 0.131(4) 0.001(2) -0.012(3) 0.023(2)
C18 0.059(2) 0.040(2) 0.112(4) 0.013(2) -0.009(2) 0.0220(19)

loop_
_atom_type_symbol
_atom_type_description
_atom_type_scat_dispersion_real
_atom_type_scat_dispersion_imag
_atom_type_scat_source
C C 0.0033 0.0016 'International Tables Vol C Tables 4.2.6.8 and 6.1.1.4'
H H 0.0000 0.0000 'International Tables Vol C Tables 4.2.6.8 and 6.1.1.4'
N N 0.0061 0.0033 'International Tables Vol C Tables 4.2.6.8 and 6.1.1.4'
O O 0.0106 0.0060 'International Tables Vol C Tables 4.2.6.8 and 6.1.1.4'
Na Na 0.0362 0.0249 'International Tables Vol C Tables 4.2.6.8 and 6.1.1.4'
V V 0.3005 0.5294 'International Tables Vol C Tables 4.2.6.8 and 6.1.1.4'

loop_
_geom_angle_atom_site_label_1
_geom_angle_atom_site_label_2
_geom_angle_atom_site_label_3
_geom_angle
_geom_angle_site_symmetry_1
_geom_angle_site_symmetry_3
O1 V1 O6 101.89(9) . .
O1 V1 O2 107.90(10) . .
O6 V1 O2 84.06(8) . .
O1 V1 N2 94.35(9) . .
O6 V1 N2 95.10(8) . .
O2 V1 N2 157.46(8) . .
O1 V1 N1 93.89(9) . .
O6 V1 N1 159.72(9) . .
O2 V1 N1 78.98(9) . .
N2 V1 N1 96.34(9) . .
O1 V1 O4 167.41(9) . .
O6 V1 O4 85.92(8) . .
O2 V1 O4 82.52(8) . .
N2 V1 O4 74.96(8) . .
N1 V1 O4 80.96(8) . .
O11 Na1 O11 85.79(9) 2_565 .
O11 Na1 O6 99.00(8) 2_565 .
O11 Na1 O6 139.32(9) . .
O11 Na1 N3 121.82(10) 2_565 .
O11 Na1 N3 143.58(10) . .
O6 Na1 N3 64.93(8) . .
O11 Na1 O1 160.68(9) 2_565 2_665
O11 Na1 O1 75.90(8) . 2_665
O6 Na1 O1 91.11(7) . 2_665
N3 Na1 O1 77.38(9) . 2_665
O11 Na1 O2 76.10(8) 2_565 .
O11 Na1 O2 80.38(8) . .
O6 Na1 O2 62.11(7) . .
N3 Na1 O2 126.17(8) . .
O1 Na1 O2 94.52(7) 2_665 .
O11 Na1 O3 73.35(8) 2_565 2_565
O11 Na1 O3 86.37(8) . 2_565
O6 Na1 O3 133.86(8) . 2_565
N3 Na1 O3 80.56(8) . 2_565
O1 Na1 O3 110.97(8) 2_665 2_565
O2 Na1 O3 147.43(8) . 2_565
O11 Na1 Na1 43.23(6) 2_565 2_565
O11 Na1 Na1 42.56(6) . 2_565
O6 Na1 Na1 128.82(8) . 2_565
N3 Na1 Na1 155.55(9) . 2_565
O1 Na1 Na1 118.22(7) 2_665 2_565
O2 Na1 Na1 73.87(6) . 2_565
O3 Na1 Na1 76.24(6) 2_565 2_565
C6 N1 C2 119.1(3) . .
C6 N1 V1 130.0(2) . .
C2 N1 V1 110.77(19) . .
C12 N2 C8 118.8(2) . .
C12 N2 V1 125.54(19) . .
C8 N2 V1 115.56(18) . .
C18 N3 C14 117.1(3) . .
C18 N3 Na1 124.4(2) . .
C14 N3 Na1 118.27(19) . .
V1 O1 Na1 141.05(12) . 2_665
C1 O2 V1 118.24(19) . .
C1 O2 Na1 131.17(18) . .
V1 O2 Na1 101.70(8) . .
C1 O3 Na1 118.2(2) . 2_565
C3 O8 H8A 109.5 . .
C7 O4 V1 118.45(17) . .
C9 O9 H9A 109.5 . .
C13 O6 V1 128.27(18) . .
C13 O6 Na1 121.66(18) . .
V1 O6 Na1 109.29(9) . .
C15 O10 H10A 109.5 . .
Na1 O11 Na1 94.21(9) 2_565 .
Na1 O11 H11B 100(3) 2_565 .
Na1 O11 H11B 132(3) . .
Na1 O11 H11A 116(3) 2_565 .
Na1 O11 H11A 107(3) . .
H11B O11 H11A 107(4) . .
O3 C1 O2 125.6(3) . .
O3 C1 C2 118.7(3) . .
O2 C1 C2 115.7(3) . .
N1 C2 C3 121.8(3) . .
N1 C2 C1 115.3(3) . .
C3 C2 C1 122.9(3) . .
O8 C3 C4 119.6(3) . .
O8 C3 C2 122.1(3) . .
C4 C3 C2 118.2(3) . .
C5 C4 C3 118.8(3) . .
C5 C4 H4 120.6 . .
C3 C4 H4 120.6 . .
C4 C5 C6 120.5(3) . .
C4 C5 H5 119.7 . .
C6 C5 H5 119.7 . .
N1 C6 C5 121.6(3) . .
N1 C6 H6 119.2 . .
C5 C6 H6 119.2 . .
O5 C7 O4 125.3(3) . .
O5 C7 C8 119.5(3) . .
O4 C7 C8 115.2(2) . .
N2 C8 C9 121.9(3) . .
N2 C8 C7 115.7(2) . .
C9 C8 C7 122.4(2) . .
O9 C9 C10 120.0(3) . .
O9 C9 C8 121.0(3) . .
C10 C9 C8 119.0(3) . .
C11 C10 C9 118.3(3) . .
C11 C10 H10 120.8 . .
C9 C10 H10 120.8 . .
C10 C11 C12 120.2(3) . .
C10 C11 H11 119.9 . .
C12 C11 H11 119.9 . .
N2 C12 C11 121.8(3) . .
N2 C12 H12 119.1 . .
C11 C12 H12 119.1 . .
O7 C13 O6 125.1(3) . .
O7 C13 C14 118.5(3) . .
O6 C13 C14 116.4(2) . .
N3 C14 C15 122.4(3) . .
N3 C14 C13 117.2(3) . .
C15 C14 C13 120.4(3) . .
O10 C15 C16 119.4(3) . .
O10 C15 C14 122.1(3) . .
C16 C15 C14 118.5(3) . .
C17 C16 C15 118.4(3) . .
C17 C16 H16 120.8 . .
C15 C16 H16 120.8 . .
C16 C17 C18 119.6(4) . .
C16 C17 H17 120.2 . .
C18 C17 H17 120.2 . .
N3 C18 C17 123.9(4) . .
N3 C18 H18 118.0 . .
C17 C18 H18 118.0 . .

loop_
_geom_bond_atom_site_label_1
_geom_bond_atom_site_label_2
_geom_bond_distance
_geom_bond_site_symmetry_2
V1 O1 1.6015(18) .
V1 O6 1.9810(19) .
V1 O2 1.9984(19) .
V1 N2 2.139(2) .
V1 N1 2.143(2) .
V1 O4 2.1581(18) .
Na1 O11 2.403(3) 2_565
Na1 O11 2.433(3) .
Na1 O6 2.479(2) .
Na1 N3 2.508(3) .
Na1 O1 2.603(2) 2_665
Na1 O2 2.675(2) .
Na1 O3 2.765(3) 2_565
N1 C6 1.330(4) .
N1 C2 1.346(4) .
N2 C12 1.333(3) .
N2 C8 1.344(3) .
N3 C18 1.325(4) .
N3 C14 1.337(4) .
O1 Na1 2.603(2) 2_665
O2 C1 1.271(3) .
O3 C1 1.233(4) .
O3 Na1 2.765(3) 2_565
O8 C3 1.338(4) .
O8 H8A 0.8200 .
O4 C7 1.262(3) .
O5 C7 1.237(3) .
O9 C9 1.347(4) .
O9 H9A 0.8200 .
O6 C13 1.275(3) .
O7 C13 1.245(3) .
O10 C15 1.336(4) .
O10 H10A 0.8200 .
O11 Na1 2.403(3) 2_565
O11 H11B 0.819(10) .
O11 H11A 0.814(10) .
C1 C2 1.497(4) .
C2 C3 1.396(4) .
C3 C4 1.391(5) .
C4 C5 1.356(5) .
C4 H4 0.9300 .
C5 C6 1.379(5) .
C5 H5 0.9300 .
C6 H6 0.9300 .
C7 C8 1.493(4) .
C8 C9 1.389(4) .
C9 C10 1.386(4) .
C10 C11 1.367(4) .
C10 H10 0.9300 .
C11 C12 1.379(4) .
C11 H11 0.9300 .
C12 H12 0.9300 .
C13 C14 1.498(4) .
C14 C15 1.397(4) .
C15 C16 1.390(5) .
C16 C17 1.350(6) .
C16 H16 0.9300 .
C17 C18 1.371(6) .
C17 H17 0.9300 .
C18 H18 0.9300 .

loop_
_geom_hbond_atom_site_label_D
_geom_hbond_atom_site_label_H
_geom_hbond_atom_site_label_A
_geom_hbond_distance_DH
_geom_hbond_distance_HA
_geom_hbond_distance_DA
_geom_hbond_angle_DHA
_geom_hbond_site_symmetry_A
O8 H8A O3 0.82 1.97 2.655(4) 140.7 .
O9 H9A O5 0.82 1.88 2.592(3) 145.1 .
O10 H10A O7 0.82 1.82 2.541(3) 146.8 .
O11 H11B O4 0.819(10) 1.994(15) 2.788(3) 163(4) 2_565
O11 H11A O7 0.814(10) 2.224(15) 3.015(3) 164(4) 2_665

loop_
_geom_torsion_atom_site_label_1
_geom_torsion_atom_site_label_2
_geom_torsion_atom_site_label_3
_geom_torsion_atom_site_label_4
_geom_torsion
_geom_torsion_site_symmetry_1
_geom_torsion_site_symmetry_4
O1 V1 N1 C6 69.4(3) . .
O6 V1 N1 C6 -149.3(3) . .
O2 V1 N1 C6 176.9(3) . .
N2 V1 N1 C6 -25.4(3) . .
O4 V1 N1 C6 -99.0(2) . .
O1 V1 N1 C2 -105.60(19) . .
O6 V1 N1 C2 35.6(3) . .
O2 V1 N1 C2 1.89(17) . .
N2 V1 N1 C2 159.58(18) . .
O4 V1 N1 C2 85.97(18) . .
O1 V1 N2 C12 8.1(2) . .
O6 V1 N2 C12 -94.2(2) . .
O2 V1 N2 C12 179.0(2) . .
N1 V1 N2 C12 102.5(2) . .
O4 V1 N2 C12 -178.6(2) . .
O1 V1 N2 C8 -175.7(2) . .
O6 V1 N2 C8 81.94(19) . .
O2 V1 N2 C8 -4.8(3) . .
N1 V1 N2 C8 -81.28(19) . .
O4 V1 N2 C8 -2.45(18) . .
O11 Na1 N3 C18 -92.4(4) 2_565 .
O11 Na1 N3 C18 41.7(4) . .
O6 Na1 N3 C18 -177.4(4) . .
O1 Na1 N3 C18 85.3(3) 2_665 .
O2 Na1 N3 C18 171.6(3) . .
O3 Na1 N3 C18 -28.9(3) 2_565 .
Na1 Na1 N3 C18 -47.4(5) 2_565 .
O11 Na1 N3 C14 93.2(2) 2_565 .
O11 Na1 N3 C14 -132.7(2) . .
O6 Na1 N3 C14 8.2(2) . .
O1 Na1 N3 C14 -89.1(2) 2_665 .
O2 Na1 N3 C14 -2.7(3) . .
O3 Na1 N3 C14 156.8(3) 2_565 .
Na1 Na1 N3 C14 138.2(2) 2_565 .
O6 V1 O1 Na1 -44.25(19) . 2_665
O2 V1 O1 Na1 43.27(19) . 2_665
N2 V1 O1 Na1 -140.39(17) . 2_665
N1 V1 O1 Na1 122.94(18) . 2_665
O4 V1 O1 Na1 -171.8(3) . 2_665
O1 V1 O2 C1 95.3(2) . .
O6 V1 O2 C1 -164.1(2) . .
N2 V1 O2 C1 -75.1(3) . .
N1 V1 O2 C1 4.7(2) . .
O4 V1 O2 C1 -77.5(2) . .
O1 V1 O2 Na1 -113.74(10) . .
O6 V1 O2 Na1 -13.14(8) . .
N2 V1 O2 Na1 75.8(2) . .
N1 V1 O2 Na1 155.70(9) . .
O4 V1 O2 Na1 73.51(8) . .
O11 Na1 O2 C1 48.9(2) 2_565 .
O11 Na1 O2 C1 -39.1(3) . .
O6 Na1 O2 C1 157.2(3) . .
N3 Na1 O2 C1 168.4(2) . .
O1 Na1 O2 C1 -113.9(2) 2_665 .
O3 Na1 O2 C1 28.3(3) 2_565 .
Na1 Na1 O2 C1 4.1(2) 2_565 .
O11 Na1 O2 V1 -96.47(9) 2_565 .
O11 Na1 O2 V1 175.52(9) . .
O6 Na1 O2 V1 11.79(7) . .
N3 Na1 O2 V1 23.00(14) . .
O1 Na1 O2 V1 100.66(8) 2_665 .
O3 Na1 O2 V1 -117.09(15) 2_565 .
Na1 Na1 O2 V1 -141.25(8) 2_565 .
O1 V1 O4 C7 35.1(5) . .
O6 V1 O4 C7 -93.9(2) . .
O2 V1 O4 C7 -178.4(2) . .
N2 V1 O4 C7 2.5(2) . .
N1 V1 O4 C7 101.7(2) . .
O1 V1 O6 C13 -48.1(2) . .
O2 V1 O6 C13 -155.2(2) . .
N2 V1 O6 C13 47.4(2) . .
N1 V1 O6 C13 171.6(2) . .
O4 V1 O6 C13 121.9(2) . .
O1 V1 O6 Na1 121.83(10) . .
O2 V1 O6 Na1 14.74(9) . .
N2 V1 O6 Na1 -142.63(9) . .
N1 V1 O6 Na1 -18.5(3) . .
O4 V1 O6 Na1 -68.15(9) . .
O11 Na1 O6 C13 -132.7(2) 2_565 .
O11 Na1 O6 C13 133.3(2) . .
N3 Na1 O6 C13 -11.7(2) . .
O1 Na1 O6 C13 63.8(2) 2_665 .
O2 Na1 O6 C13 158.4(2) . .
O3 Na1 O6 C13 -57.2(2) 2_565 .
Na1 Na1 O6 C13 -167.66(18) 2_565 .
O11 Na1 O6 V1 56.60(10) 2_565 .
O11 Na1 O6 V1 -37.43(17) . .
N3 Na1 O6 V1 177.62(12) . .
O1 Na1 O6 V1 -106.88(9) 2_665 .
O2 Na1 O6 V1 -12.35(8) . .
O3 Na1 O6 V1 132.11(11) 2_565 .
Na1 Na1 O6 V1 21.63(14) 2_565 .
O11 Na1 O11 Na1 0.0 2_565 2_565
O6 Na1 O11 Na1 98.92(13) . 2_565
N3 Na1 O11 Na1 -142.28(16) . 2_565
O1 Na1 O11 Na1 173.77(9) 2_665 2_565
O2 Na1 O11 Na1 76.59(8) . 2_565
O3 Na1 O11 Na1 -73.54(8) 2_565 2_565
Na1 O3 C1 O2 -48.6(4) 2_565 .
Na1 O3 C1 C2 129.5(2) 2_565 .
V1 O2 C1 O3 168.1(3) . .
Na1 O2 C1 O3 27.3(5) . .
V1 O2 C1 C2 -10.0(3) . .
Na1 O2 C1 C2 -150.82(19) . .
C6 N1 C2 C3 -1.9(4) . .
V1 N1 C2 C3 173.7(2) . .
C6 N1 C2 C1 177.2(2) . .
V1 N1 C2 C1 -7.2(3) . .
O3 C1 C2 N1 -166.7(3) . .
O2 C1 C2 N1 11.5(4) . .
O3 C1 C2 C3 12.3(5) . .
O2 C1 C2 C3 -169.4(3) . .
N1 C2 C3 O8 -179.0(3) . .
C1 C2 C3 O8 2.0(5) . .
N1 C2 C3 C4 1.5(5) . .
C1 C2 C3 C4 -177.5(3) . .
O8 C3 C4 C5 -179.5(3) . .
C2 C3 C4 C5 0.1(5) . .
C3 C4 C5 C6 -1.1(5) . .
C2 N1 C6 C5 0.9(4) . .
V1 N1 C6 C5 -173.8(2) . .
C4 C5 C6 N1 0.6(5) . .
V1 O4 C7 O5 177.2(2) . .
V1 O4 C7 C8 -2.2(3) . .
C12 N2 C8 C9 0.3(4) . .
V1 N2 C8 C9 -176.2(2) . .
C12 N2 C8 C7 178.7(3) . .
V1 N2 C8 C7 2.2(3) . .
O5 C7 C8 N2 -179.5(3) . .
O4 C7 C8 N2 -0.1(4) . .
O5 C7 C8 C9 -1.1(5) . .
O4 C7 C8 C9 178.3(3) . .
N2 C8 C9 O9 178.0(3) . .
C7 C8 C9 O9 -0.3(5) . .
N2 C8 C9 C10 -0.6(5) . .
C7 C8 C9 C10 -178.9(3) . .
O9 C9 C10 C11 -178.3(4) . .
C8 C9 C10 C11 0.3(5) . .
C9 C10 C11 C12 0.2(6) . .
C8 N2 C12 C11 0.3(4) . .
V1 N2 C12 C11 176.3(2) . .
C10 C11 C12 N2 -0.5(5) . .
V1 O6 C13 O7 1.9(4) . .
Na1 O6 C13 O7 -167.0(2) . .
V1 O6 C13 C14 -177.80(17) . .
Na1 O6 C13 C14 13.4(3) . .
C18 N3 C14 C15 0.8(5) . .
Na1 N3 C14 C15 175.6(2) . .
C18 N3 C14 C13 179.8(3) . .
Na1 N3 C14 C13 -5.4(4) . .
O7 C13 C14 N3 175.4(3) . .
O6 C13 C14 N3 -5.0(4) . .
O7 C13 C14 C15 -5.6(4) . .
O6 C13 C14 C15 174.1(3) . .
N3 C14 C15 O10 -178.7(3) . .
C13 C14 C15 O10 2.3(5) . .
N3 C14 C15 C16 0.9(5) . .
C13 C14 C15 C16 -178.0(3) . .
O10 C15 C16 C17 177.9(5) . .
C14 C15 C16 C17 -1.8(7) . .
C15 C16 C17 C18 0.9(8) . .
C14 N3 C18 C17 -1.8(7) . .
Na1 N3 C18 C17 -176.2(4) . .
C16 C17 C18 N3 0.9(9) . .
